data_4114168
loop_
_publ_author_name
'Sergey V. Lindeman'
'J\"urgen Hecht'
'Jay K. Kochi'

_publ_section_title
;
 The Charge-Transfer Motif in Crystal Engineering. Self-Assembly of
 Acentric (Diamondoid) Networks from Halide Salts and Carbon Tetrabromide
 as Electron-Donor/Acceptor Synthons
;
_journal_name_full 'Journal of the American Chemical Society'
_journal_page_first 11597
_journal_page_last 11606
_journal_paper_doi 10.1021/ja030299w
_journal_volume 125
_journal_year 2003
_chemical_formula_moiety '2(C Br4), (C4 H12 N)^+^, Br^-^'
_chemical_formula_sum 'C6 H12 Br9 N'
_chemical_formula_weight 817.36
_chemical_name_systematic
; 
 Carbon tetrabromide/Tetramethylammonium bromide Molecular complex 2:1
;
_space_group_IT_number 225
_symmetry_cell_setting cubic
_symmetry_space_group_name_Hall '-F 4 2 3'
_symmetry_space_group_name_H-M 'F m -3 m'
_atom_sites_solution_hydrogens geom
_atom_sites_solution_primary direct
_atom_sites_solution_secondary difmap
_audit_creation_method SHELXL
_cell_angle_alpha 90.00
_cell_angle_beta 90.00
_cell_angle_gamma 90.00
_cell_formula_units_Z 4
_cell_length_a 12.1850(3)
_cell_length_b 12.1850(3)
_cell_length_c 12.1850(3)
_cell_measurement_reflns_used 2726
_cell_measurement_temperature 123(2)
_cell_measurement_theta_max 30
_cell_measurement_theta_min 2
_cell_volume 1809.16(8)
_computing_cell_refinement 'SAINT V6.01 (BrukerAXS, 1997-99)'
_computing_data_collection 'SMART V5.054 (BrukerAXS, 1997-98)'
_computing_data_reduction 'SAINT & SADABS V2.06 (Sheldrick, 2000)'
_computing_molecular_graphics 'XP V5.06 (BrukerAXS, 1997-99)'
_computing_publication_material 'SHELXL-93, XCIF V5.05 (BrukerAXS, 1997-99)'
_computing_structure_refinement 'SHELXL-93 (Sheldrick, 1993)'
_computing_structure_solution 'SHELXS-86 (Sheldrick, 1990)'
_diffrn_ambient_temperature 123(2)
_diffrn_measurement_device 'Siemens SMART'
_diffrn_measurement_method
;
\w-scan, frame range 0.3 deg, hemisphere
;
_diffrn_radiation_monochromator graphite
_diffrn_radiation_source 'fine-focus sealed tube'
_diffrn_radiation_type MoK\a
_diffrn_radiation_wavelength 0.71073
_diffrn_reflns_av_R_equivalents 0.0270
_diffrn_reflns_av_sigmaI/netI 0.0094
_diffrn_reflns_limit_h_max 10
_diffrn_reflns_limit_h_min 0
_diffrn_reflns_limit_k_max 12
_diffrn_reflns_limit_k_min 0
_diffrn_reflns_limit_l_max 17
_diffrn_reflns_limit_l_min 1
_diffrn_reflns_number 4886
_diffrn_reflns_theta_max 31.67
_diffrn_reflns_theta_min 2.90
_exptl_absorpt_coefficient_mu 19.920
_exptl_absorpt_correction_T_max 1.000
_exptl_absorpt_correction_T_min 0.697
_exptl_absorpt_correction_type 'Semi-empirical (SADABS procedure)'
_exptl_crystal_colour colorless
_exptl_crystal_density_diffrn 3.001
_exptl_crystal_density_method none
_exptl_crystal_description prism
_exptl_crystal_F_000 1480
_exptl_crystal_size_max 0.16
_exptl_crystal_size_mid 0.15
_exptl_crystal_size_min 0.11
_refine_diff_density_max 0.360
_refine_diff_density_min -0.710
_refine_diff_density_rms 0.150
_refine_ls_extinction_method none
_refine_ls_goodness_of_fit_all 0.786
_refine_ls_goodness_of_fit_obs 0.789
_refine_ls_hydrogen_treatment
;
riding and rotating model with Uiso=1.5Uiso/eq of an adjacent carbon atom
;
_refine_ls_matrix_type full
_refine_ls_number_parameters 21
_refine_ls_number_reflns 193
_refine_ls_number_restraints 10
_refine_ls_restrained_S_all 0.773
_refine_ls_restrained_S_obs 0.766
_refine_ls_R_factor_all 0.0181
_refine_ls_R_factor_obs 0.0169
_refine_ls_shift/esd_max 0.000
_refine_ls_shift/esd_mean 0.000
_refine_ls_structure_factor_coef Fsqd
_refine_ls_weighting_details 'w=1/[\s^2^(Fo^2^)+(0.0388P)^2^+13.0536P] where P=(Fo^2^+2Fc^2^)/3'
_refine_ls_weighting_scheme calc
_refine_ls_wR_factor_all 0.0444
_refine_ls_wR_factor_obs 0.0427
_reflns_number_observed 183
_reflns_number_total 194
_reflns_observed_criterion >2sigma(I)
_cod_data_source_file ja030299w_4.cif
_cod_data_source_block slavasy
_cod_depositor_comments
;
The following automatic conversions were performed:

'_refine_ls_weighting_scheme' value 'calc
w=1/[\s^2^(Fo^2^)+(0.0388P)^2^+13.0536P] where P=(Fo^2^+2Fc^2^)/3'
was changed to 'calc'. New tag '_refine_ls_weighting_details' was
created. The value of the new tag was set to
'w=1/[\s^2^(Fo^2^)+(0.0388P)^2^+13.0536P] where P=(Fo^2^+2Fc^2^)/3'.

Automatic conversion script
Id: cif_fix_values 3143 2015-03-26 13:38:13Z robertas 
;
_cod_database_code 4114168

loop_
_symmetry_equiv_pos_as_xyz
'x, y, z'
'-x, -y, z'
'-x, y, -z'
'x, -y, -z'
'z, x, y'
'z, -x, -y'
'-z, -x, y'
'-z, x, -y'
'y, z, x'
'-y, z, -x'
'y, -z, -x'
'-y, -z, x'
'y, x, -z'
'-y, -x, -z'
'y, -x, z'
'-y, x, z'
'x, z, -y'
'-x, z, y'
'-x, -z, -y'
'x, -z, y'
'z, y, -x'
'z, -y, x'
'-z, y, x'
'-z, -y, -x'
'x, y+1/2, z+1/2'
'-x, -y+1/2, z+1/2'
'-x, y+1/2, -z+1/2'
'x, -y+1/2, -z+1/2'
'z, x+1/2, y+1/2'
'z, -x+1/2, -y+1/2'
'-z, -x+1/2, y+1/2'
'-z, x+1/2, -y+1/2'
'y, z+1/2, x+1/2'
'-y, z+1/2, -x+1/2'
'y, -z+1/2, -x+1/2'
'-y, -z+1/2, x+1/2'
'y, x+1/2, -z+1/2'
'-y, -x+1/2, -z+1/2'
'y, -x+1/2, z+1/2'
'-y, x+1/2, z+1/2'
'x, z+1/2, -y+1/2'
'-x, z+1/2, y+1/2'
'-x, -z+1/2, -y+1/2'
'x, -z+1/2, y+1/2'
'z, y+1/2, -x+1/2'
'z, -y+1/2, x+1/2'
'-z, y+1/2, x+1/2'
'-z, -y+1/2, -x+1/2'
'x+1/2, y, z+1/2'
'-x+1/2, -y, z+1/2'
'-x+1/2, y, -z+1/2'
'x+1/2, -y, -z+1/2'
'z+1/2, x, y+1/2'
'z+1/2, -x, -y+1/2'
'-z+1/2, -x, y+1/2'
'-z+1/2, x, -y+1/2'
'y+1/2, z, x+1/2'
'-y+1/2, z, -x+1/2'
'y+1/2, -z, -x+1/2'
'-y+1/2, -z, x+1/2'
'y+1/2, x, -z+1/2'
'-y+1/2, -x, -z+1/2'
'y+1/2, -x, z+1/2'
'-y+1/2, x, z+1/2'
'x+1/2, z, -y+1/2'
'-x+1/2, z, y+1/2'
'-x+1/2, -z, -y+1/2'
'x+1/2, -z, y+1/2'
'z+1/2, y, -x+1/2'
'z+1/2, -y, x+1/2'
'-z+1/2, y, x+1/2'
'-z+1/2, -y, -x+1/2'
'x+1/2, y+1/2, z'
'-x+1/2, -y+1/2, z'
'-x+1/2, y+1/2, -z'
'x+1/2, -y+1/2, -z'
'z+1/2, x+1/2, y'
'z+1/2, -x+1/2, -y'
'-z+1/2, -x+1/2, y'
'-z+1/2, x+1/2, -y'
'y+1/2, z+1/2, x'
'-y+1/2, z+1/2, -x'
'y+1/2, -z+1/2, -x'
'-y+1/2, -z+1/2, x'
'y+1/2, x+1/2, -z'
'-y+1/2, -x+1/2, -z'
'y+1/2, -x+1/2, z'
'-y+1/2, x+1/2, z'
'x+1/2, z+1/2, -y'
'-x+1/2, z+1/2, y'
'-x+1/2, -z+1/2, -y'
'x+1/2, -z+1/2, y'
'z+1/2, y+1/2, -x'
'z+1/2, -y+1/2, x'
'-z+1/2, y+1/2, x'
'-z+1/2, -y+1/2, -x'
'-x, -y, -z'
'x, y, -z'
'x, -y, z'
'-x, y, z'
'-z, -x, -y'
'-z, x, y'
'z, x, -y'
'z, -x, y'
'-y, -z, -x'
'y, -z, x'
'-y, z, x'
'y, z, -x'
'-y, -x, z'
'y, x, z'
'-y, x, -z'
'y, -x, -z'
'-x, -z, y'
'x, -z, -y'
'x, z, y'
'-x, z, -y'
'-z, -y, x'
'-z, y, -x'
'z, -y, -x'
'z, y, x'
'-x, -y+1/2, -z+1/2'
'x, y+1/2, -z+1/2'
'x, -y+1/2, z+1/2'
'-x, y+1/2, z+1/2'
'-z, -x+1/2, -y+1/2'
'-z, x+1/2, y+1/2'
'z, x+1/2, -y+1/2'
'z, -x+1/2, y+1/2'
'-y, -z+1/2, -x+1/2'
'y, -z+1/2, x+1/2'
'-y, z+1/2, x+1/2'
'y, z+1/2, -x+1/2'
'-y, -x+1/2, z+1/2'
'y, x+1/2, z+1/2'
'-y, x+1/2, -z+1/2'
'y, -x+1/2, -z+1/2'
'-x, -z+1/2, y+1/2'
'x, -z+1/2, -y+1/2'
'x, z+1/2, y+1/2'
'-x, z+1/2, -y+1/2'
'-z, -y+1/2, x+1/2'
'-z, y+1/2, -x+1/2'
'z, -y+1/2, -x+1/2'
'z, y+1/2, x+1/2'
'-x+1/2, -y, -z+1/2'
'x+1/2, y, -z+1/2'
'x+1/2, -y, z+1/2'
'-x+1/2, y, z+1/2'
'-z+1/2, -x, -y+1/2'
'-z+1/2, x, y+1/2'
'z+1/2, x, -y+1/2'
'z+1/2, -x, y+1/2'
'-y+1/2, -z, -x+1/2'
'y+1/2, -z, x+1/2'
'-y+1/2, z, x+1/2'
'y+1/2, z, -x+1/2'
'-y+1/2, -x, z+1/2'
'y+1/2, x, z+1/2'
'-y+1/2, x, -z+1/2'
'y+1/2, -x, -z+1/2'
'-x+1/2, -z, y+1/2'
'x+1/2, -z, -y+1/2'
'x+1/2, z, y+1/2'
'-x+1/2, z, -y+1/2'
'-z+1/2, -y, x+1/2'
'-z+1/2, y, -x+1/2'
'z+1/2, -y, -x+1/2'
'z+1/2, y, x+1/2'
'-x+1/2, -y+1/2, -z'
'x+1/2, y+1/2, -z'
'x+1/2, -y+1/2, z'
'-x+1/2, y+1/2, z'
'-z+1/2, -x+1/2, -y'
'-z+1/2, x+1/2, y'
'z+1/2, x+1/2, -y'
'z+1/2, -x+1/2, y'
'-y+1/2, -z+1/2, -x'
'y+1/2, -z+1/2, x'
'-y+1/2, z+1/2, x'
'y+1/2, z+1/2, -x'
'-y+1/2, -x+1/2, z'
'y+1/2, x+1/2, z'
'-y+1/2, x+1/2, -z'
'y+1/2, -x+1/2, -z'
'-x+1/2, -z+1/2, y'
'x+1/2, -z+1/2, -y'
'x+1/2, z+1/2, y'
'-x+1/2, z+1/2, -y'
'-z+1/2, -y+1/2, x'
'-z+1/2, y+1/2, -x'
'z+1/2, -y+1/2, -x'
'z+1/2, y+1/2, x'

loop_
_atom_site_aniso_label
_atom_site_aniso_U_11
_atom_site_aniso_U_22
_atom_site_aniso_U_33
_atom_site_aniso_U_23
_atom_site_aniso_U_13
_atom_site_aniso_U_12
Br2 0.02076(14) 0.02076(14) 0.02076(14) -0.00304(6) -0.00304(6) -0.00304(6)

loop_
_atom_site_label
_atom_site_type_symbol
_atom_site_fract_x
_atom_site_fract_y
_atom_site_fract_z
_atom_site_U_iso_or_equiv
_atom_site_thermal_displace_type
_atom_site_occupancy
_atom_site_calc_flag
_atom_site_refinement_flags
_atom_site_disorder_group
Br1 Br 0.0000 0.0000 0.0000 0.0161(2) Uiso 1 d S .
Br2 Br 0.157865(15) 0.157865(15) 0.157865(15) 0.02076(14) Uani 1 d S .
C2 C 0.2500 0.2500 0.2500 0.0165(11) Uiso 1 d S .
N1 N 0.0000 0.5000 0.0000 0.0191(15) Uiso 1 d SD -1
C1A C -0.0550(45) 0.5939(19) -0.0570(42) 0.026(6) Uiso 0.04 d SPD -1
H1AA H -0.0529(45) 0.5819(19) -0.1365(42) 0.039 Uiso 0.02 calc PR -1
H1AB H -0.0166(45) 0.6623(19) -0.0391(42) 0.039 Uiso 0.02 calc PR -1
H1AC H -0.1315(45) 0.5989(19) -0.0326(42) 0.039 Uiso 0.02 calc PR -1
C1B C 0.1167(16) 0.4920(50) -0.0374(42) 0.026(6) Uiso 0.02 d PD -1
H1BA H 0.1186(16) 0.4801(50) -0.1169(42) 0.039 Uiso 0.04 calc SPR -1
H1BB H 0.1526(16) 0.4304(50) -0.0002(42) 0.039 Uiso 0.04 calc SPR -1
H1BC H 0.1553(16) 0.5603(50) -0.0196(42) 0.039 Uiso 0.02 calc PR -1
C1C C -0.0030(40) 0.5183(35) 0.1214(12) 0.026(6) Uiso 0.04 d SPD -1
H1CA H 0.0354(40) 0.5867(35) 0.1392(12) 0.039 Uiso 0.02 calc PR -1
H1CB H 0.0331(40) 0.4569(35) 0.1587(12) 0.039 Uiso 0.02 calc PR -1
H1CC H -0.0794(40) 0.5234(35) 0.1459(12) 0.039 Uiso 0.02 calc PR -1
C1D C -0.0589(37) 0.3956(20) -0.0271(25) 0.026(6) Uiso 0.02 d PD -1
H1DA H -0.0569(37) 0.3836(20) -0.1066(25) 0.039 Uiso 0.02 calc PR -1
H1DB H -0.1353(37) 0.4008(20) -0.0027(25) 0.039 Uiso 0.04 calc SPR -1
H1DC H -0.0229(37) 0.3341(20) 0.0102(25) 0.039 Uiso 0.02 calc PR -1

loop_
_atom_type_symbol
_atom_type_description
_atom_type_scat_dispersion_real
_atom_type_scat_dispersion_imag
_atom_type_scat_source
C C 0.0033 0.0016 'International Tables Vol C Tables 4.2.6.8 and 6.1.1.4'
H H 0.0000 0.0000 'International Tables Vol C Tables 4.2.6.8 and 6.1.1.4'
N N 0.0061 0.0033 'International Tables Vol C Tables 4.2.6.8 and 6.1.1.4'
Br Br -0.2901 2.4595 'International Tables Vol C Tables 4.2.6.8 and 6.1.1.4'

loop_
_geom_angle_atom_site_label_1
_geom_angle_atom_site_label_2
_geom_angle_atom_site_label_3
_geom_angle
_geom_angle_site_symmetry_1
_geom_angle_site_symmetry_3
Br2 C2 Br2 109.5 . 51
Br2 C2 Br2 109.5 . 74
Br2 C2 Br2 109.5 51 74
Br2 C2 Br2 109.5 . 28
Br2 C2 Br2 109.5 51 28
Br2 C2 Br2 109.5 74 28
C1C N1 C1D 109.5(4) . .
C1C N1 C1B 109.5(4) . .
C1D N1 C1B 109.4(4) . .
C1C N1 C1A 109.5(4) . .
C1D N1 C1A 109.4(4) . .
C1B N1 C1A 109.5(4) . .

loop_
_geom_bond_atom_site_label_1
_geom_bond_atom_site_label_2
_geom_bond_distance
_geom_bond_site_symmetry_2
Br2 C2 1.9445(3) .
C2 Br2 1.9445(3) 51
C2 Br2 1.9446(3) 74
C2 Br2 1.9446(3) 28
N1 C1C 1.497(13) .
N1 C1D 1.497(14) .
N1 C1B 1.497(14) .
N1 C1A 1.496(14) .
